data_4060223
loop_
_publ_author_name
'Young-Joo Lee'
'Jong-Dae Lee'
'Sung-Joon Kim'
'Samrok Keum'
'Jaejung Ko'
'Il-Hwan Suh'
'Minserk Cheong'
'Sang Ook Kang'

_publ_section_title
;
 Synthesis, Structure, and DFT Calculation of
 (Phosphino-o-carboranyl)silyl Group 10 Metal Complexes: Formation of
 Stable trans-Bis(P,Si-chelate)metal Complexes
;
_journal_name_full Organometallics
_journal_page_first 203
_journal_page_last 214
_journal_paper_doi 10.1021/om034112l
_journal_volume 23
_journal_year 2004
_chemical_formula_sum 'C32 H52 B20 P2 Pt Si2'
_chemical_formula_weight 966.15
_chemical_name_systematic
; 
 ? 
;
_space_group_IT_number 14
_symmetry_cell_setting monoclinic
_symmetry_space_group_name_Hall '-P 2ybc'
_symmetry_space_group_name_H-M 'P 1 21/c 1'
_atom_sites_solution_hydrogens geom
_atom_sites_solution_primary direct
_atom_sites_solution_secondary difmap
_audit_creation_method SHELXL-97
_cell_angle_alpha 90.00
_cell_angle_beta 93.792(5)
_cell_angle_gamma 90.00
_cell_formula_units_Z 4
_cell_length_a 11.8496(8)
_cell_length_b 15.6864(16)
_cell_length_c 23.4039(14)
_cell_measurement_reflns_used 25
_cell_measurement_temperature 293(2)
_cell_measurement_theta_max 12.67
_cell_measurement_theta_min 11.45
_cell_volume 4340.7(6)
_computing_cell_refinement 'CAD-4 software (Enraf-Nonius, 1988)'
_computing_data_collection 'CAD-4 software (Enraf-Nonius, 1988)'
_computing_data_reduction 'Xtal3.2 (Hall & Stewart, 1992)'
_computing_molecular_graphics 'ORTEP3 (Jonson & Burrett, 1998)'
_computing_publication_material SHELXL-97(Sheldrick,1997)
_computing_structure_refinement 'SHELXL-97 (Sheldrick, 1997)'
_computing_structure_solution 'SHELXS-97 (Sheldrick, 1990)'
_diffrn_ambient_temperature 293(2)
_diffrn_measured_fraction_theta_full 0.963
_diffrn_measured_fraction_theta_max 0.963
_diffrn_measurement_device_type 'Enraf-Nonius CAD-4'
_diffrn_measurement_method \w/2\q
_diffrn_radiation_monochromator graphite
_diffrn_radiation_source 'fine-focus sealed tube'
_diffrn_radiation_type MoK\a
_diffrn_radiation_wavelength 0.71070
_diffrn_reflns_av_R_equivalents 0.0248
_diffrn_reflns_av_sigmaI/netI 0.0502
_diffrn_reflns_limit_h_max 14
_diffrn_reflns_limit_h_min 0
_diffrn_reflns_limit_k_max 19
_diffrn_reflns_limit_k_min 0
_diffrn_reflns_limit_l_max 28
_diffrn_reflns_limit_l_min -28
_diffrn_reflns_number 8974
_diffrn_reflns_theta_full 25.98
_diffrn_reflns_theta_max 25.98
_diffrn_reflns_theta_min 1.56
_diffrn_standards_decay_% 1.05
_diffrn_standards_interval_count 3600
_diffrn_standards_number 2
_exptl_absorpt_coefficient_mu 3.389
_exptl_absorpt_correction_T_max 1.0000
_exptl_absorpt_correction_T_min 0.8983
_exptl_absorpt_correction_type '\y scans'
_exptl_crystal_colour colorless
_exptl_crystal_density_diffrn 1.478
_exptl_crystal_density_method 'not measured'
_exptl_crystal_description Block
_exptl_crystal_F_000 1920
_exptl_crystal_size_max 0.50
_exptl_crystal_size_mid 0.50
_exptl_crystal_size_min 0.35
_refine_diff_density_max 0.754
_refine_diff_density_min -0.554
_refine_diff_density_rms 0.100
_refine_ls_extinction_method none
_refine_ls_goodness_of_fit_ref 1.076
_refine_ls_hydrogen_treatment mixed
_refine_ls_matrix_type full
_refine_ls_number_parameters 558
_refine_ls_number_reflns 8510
_refine_ls_number_restraints 0
_refine_ls_restrained_S_all 1.076
_refine_ls_R_factor_all 0.0561
_refine_ls_R_factor_gt 0.0298
_refine_ls_shift/su_max 0.001
_refine_ls_shift/su_mean 0.000
_refine_ls_structure_factor_coef Fsqd
_refine_ls_weighting_details 'w=1/[\s^2^(Fo^2^)+(0.0213P)^2^+3.5930P] where P=(Fo^2^+2Fc^2^)/3'
_refine_ls_weighting_scheme calc
_refine_ls_wR_factor_gt 0.0635
_refine_ls_wR_factor_ref 0.0699
_reflns_number_gt 6676
_reflns_number_total 8510
_reflns_threshold_expression >2sigma(I)
_cod_depositor_comments
;
The following automatic conversions were performed:
'_symmetry_cell_setting' value 'Monoclinic' changed to 'monoclinic'
according to '/home/saulius/struct/CIF-dictionaries/cif_core.dic'
dictionary named 'cif_core.dic' version 2.4.1 from 2010-06-29.

Automatic conversion script
Id: cif_fix_enum 1527 2010-12-29 10:47:43Z saulius 

The following automatic conversions were performed:

'_refine_ls_weighting_scheme' value 'calc
w=1/[\s^2^(Fo^2^)+(0.0213P)^2^+3.5930P] where P=(Fo^2^+2Fc^2^)/3' was
changed to 'calc'. New tag '_refine_ls_weighting_details' was
created. The value of the new tag was set to
'w=1/[\s^2^(Fo^2^)+(0.0213P)^2^+3.5930P] where P=(Fo^2^+2Fc^2^)/3'.

Automatic conversion script
Id: cif_fix_values 3143 2015-03-26 13:38:13Z robertas 
;
_cod_original_sg_symbol_H-M P21/c
_cod_database_code 4060223

loop_
_symmetry_equiv_pos_as_xyz
'x, y, z'
'-x, y+1/2, -z+1/2'
'-x, -y, -z'
'x, -y-1/2, z-1/2'

loop_
_atom_site_label
_atom_site_type_symbol
_atom_site_fract_x
_atom_site_fract_y
_atom_site_fract_z
_atom_site_U_iso_or_equiv
_atom_site_adp_type
_atom_site_occupancy
_atom_site_calc_flag
_atom_site_refinement_flags
Pt1 Pt 0.346060(13) 0.224325(10) 0.859118(7) 0.02442(5) Uani 1 d .
P1 P 0.28018(9) 0.09648(7) 0.81784(5) 0.0248(2) Uani 1 d .
P2 P 0.17109(9) 0.29094(7) 0.86616(4) 0.0254(2) Uani 1 d .
Si1 Si 0.53069(10) 0.16809(8) 0.85729(5) 0.0316(3) Uani 1 d .
Si2 Si 0.42982(10) 0.34284(8) 0.90753(5) 0.0315(3) Uani 1 d .
C1 C 0.5132(4) 0.0443(3) 0.85582(19) 0.0325(10) Uani 1 d .
C2 C 0.3831(3) 0.0076(3) 0.83689(18) 0.0280(9) Uani 1 d .
C3 C 0.6060(4) 0.1951(4) 0.7919(2) 0.0507(14) Uani 1 d .
H3A H 0.6284 0.2539 0.7934 0.076 Uiso 1 calc R
H3B H 0.5565 0.1854 0.7584 0.076 Uiso 1 calc R
H3C H 0.6719 0.1597 0.7903 0.076 Uiso 1 calc R
C4 C 0.6413(4) 0.1814(4) 0.9185(2) 0.0518(14) Uani 1 d .
H4A H 0.7093 0.1523 0.9097 0.078 Uiso 1 calc R
H4B H 0.6138 0.1578 0.9528 0.078 Uiso 1 calc R
H4C H 0.6573 0.2409 0.9242 0.078 Uiso 1 calc R
C5 C 0.2663(4) 0.0912(3) 0.74036(18) 0.0296(9) Uani 1 d .
C6 C 0.3198(4) 0.1523(3) 0.7092(2) 0.0410(11) Uani 1 d .
H6 H 0.3579 0.1971 0.7280 0.049 Uiso 1 calc R
C7 C 0.3167(5) 0.1470(4) 0.6498(2) 0.0581(16) Uani 1 d .
H7 H 0.3539 0.1876 0.6290 0.070 Uiso 1 calc R
C8 C 0.2596(5) 0.0830(4) 0.6222(2) 0.0616(17) Uani 1 d .
H8 H 0.2570 0.0803 0.5824 0.074 Uiso 1 calc R
C9 C 0.2058(5) 0.0223(4) 0.6519(2) 0.0511(14) Uani 1 d .
H9 H 0.1669 -0.0213 0.6322 0.061 Uiso 1 calc R
C10 C 0.2087(4) 0.0251(3) 0.7114(2) 0.0360(11) Uani 1 d .
H10 H 0.1726 -0.0168 0.7316 0.043 Uiso 1 calc R
C11 C 0.1435(4) 0.0609(3) 0.84057(19) 0.0313(10) Uani 1 d .
C12 C 0.1324(4) 0.0335(3) 0.8968(2) 0.0401(12) Uani 1 d .
H12 H 0.1962 0.0280 0.9218 0.048 Uiso 1 calc R
C13 C 0.0274(5) 0.0146(4) 0.9150(2) 0.0495(14) Uani 1 d .
H13 H 0.0207 -0.0050 0.9522 0.059 Uiso 1 calc R
C14 C -0.0672(5) 0.0243(4) 0.8790(3) 0.0590(16) Uani 1 d .
H14 H -0.1378 0.0113 0.8918 0.071 Uiso 1 calc R
C15 C -0.0593(4) 0.0529(4) 0.8242(3) 0.0545(15) Uani 1 d .
H15 H -0.1241 0.0597 0.8000 0.065 Uiso 1 calc R
C16 C 0.0456(4) 0.0717(3) 0.8054(2) 0.0397(11) Uani 1 d .
H16 H 0.0509 0.0919 0.7683 0.048 Uiso 1 calc R
C17 C 0.3193(4) 0.4351(3) 0.90353(19) 0.0325(10) Uani 1 d .
C18 C 0.1864(4) 0.4082(3) 0.88177(17) 0.0286(9) Uani 1 d .
C19 C 0.4580(4) 0.3239(3) 0.9865(2) 0.0467(13) Uani 1 d .
H19A H 0.5275 0.2929 0.9931 0.070 Uiso 1 calc R
H19B H 0.3970 0.2915 1.0006 0.070 Uiso 1 calc R
H19C H 0.4639 0.3777 1.0060 0.070 Uiso 1 calc R
C20 C 0.5566(4) 0.3963(3) 0.8789(2) 0.0483(13) Uani 1 d .
H20A H 0.5763 0.4457 0.9016 0.072 Uiso 1 calc R
H20B H 0.5390 0.4132 0.8399 0.072 Uiso 1 calc R
H20C H 0.6191 0.3572 0.8806 0.072 Uiso 1 calc R
C21 C 0.0984(4) 0.2524(3) 0.92738(18) 0.0308(10) Uani 1 d .
C22 C 0.1661(4) 0.2052(3) 0.9673(2) 0.0395(11) Uani 1 d .
H22 H 0.2402 0.1917 0.9601 0.047 Uiso 1 calc R
C23 C 0.1220(5) 0.1787(4) 1.0175(2) 0.0550(15) Uani 1 d .
H23 H 0.1674 0.1481 1.0442 0.066 Uiso 1 calc R
C24 C 0.0123(6) 0.1969(4) 1.0285(2) 0.0587(16) Uani 1 d .
H24 H -0.0163 0.1784 1.0624 0.070 Uiso 1 calc R
C25 C -0.0547(5) 0.2417(4) 0.9900(2) 0.0550(15) Uani 1 d .
H25 H -0.1292 0.2533 0.9976 0.066 Uiso 1 calc R
C26 C -0.0129(4) 0.2703(3) 0.9392(2) 0.0404(11) Uani 1 d .
H26 H -0.0592 0.3014 0.9132 0.049 Uiso 1 calc R
C27 C 0.0776(4) 0.2910(3) 0.80080(18) 0.0290(9) Uani 1 d .
C28 C 0.1304(4) 0.3022(4) 0.7505(2) 0.0474(13) Uani 1 d .
H28 H 0.2085 0.3090 0.7516 0.057 Uiso 1 calc R
C29 C 0.0676(5) 0.3033(5) 0.6986(2) 0.0670(19) Uani 1 d .
H29 H 0.1038 0.3109 0.6649 0.080 Uiso 1 calc R
C30 C -0.0466(5) 0.2932(4) 0.6963(2) 0.0607(17) Uani 1 d .
H30 H -0.0882 0.2954 0.6612 0.073 Uiso 1 calc R
C31 C -0.0998(4) 0.2801(4) 0.7449(2) 0.0577(15) Uani 1 d .
H31 H -0.1777 0.2721 0.7431 0.069 Uiso 1 calc R
C32 C -0.0377(4) 0.2786(4) 0.7978(2) 0.0450(12) Uani 1 d .
H32 H -0.0745 0.2693 0.8311 0.054 Uiso 1 calc R
B3 B 0.4886(4) -0.0042(3) 0.7905(2) 0.0325(11) Uani 1 d .
H3 H 0.4907 0.0297 0.7494 0.039 Uiso 1 calc R
B4 B 0.6132(5) -0.0253(4) 0.8345(3) 0.0413(13) Uani 1 d .
H4 H 0.6970 -0.0056 0.8219 0.050 Uiso 1 calc R
B5 B 0.5782(5) -0.0222(4) 0.9069(3) 0.0469(15) Uani 1 d .
H5 H 0.6392 -0.0008 0.9414 0.056 Uiso 1 calc R
B6 B 0.4320(5) 0.0028(4) 0.9076(2) 0.0372(12) Uani 1 d .
H6A H 0.3975 0.0413 0.9417 0.045 Uiso 1 calc R
B7 B 0.3900(5) -0.0880(3) 0.8014(2) 0.0377(12) Uani 1 d .
H7A H 0.3279 -0.1088 0.7673 0.045 Uiso 1 calc R
B8 B 0.5367(5) -0.1110(4) 0.8000(3) 0.0438(14) Uani 1 d .
H8A H 0.5705 -0.1475 0.7649 0.053 Uiso 1 calc R
B9 B 0.5927(5) -0.1207(4) 0.8724(3) 0.0499(16) Uani 1 d .
H9A H 0.6635 -0.1640 0.8843 0.060 Uiso 1 calc R
B10 B 0.4803(6) -0.1036(4) 0.9178(3) 0.0533(16) Uani 1 d .
H10A H 0.4774 -0.1354 0.9596 0.064 Uiso 1 calc R
B11 B 0.3559(5) -0.0848(4) 0.8738(2) 0.0408(14) Uani 1 d .
H11 H 0.2719 -0.1041 0.8865 0.049 Uiso 1 calc R
B12 B 0.4549(5) -0.1604(4) 0.8519(3) 0.0462(14) Uani 1 d .
H12A H 0.4362 -0.2291 0.8506 0.055 Uiso 1 calc R
B13 B 0.2177(5) 0.4337(4) 0.9526(2) 0.0364(12) Uani 1 d .
H13A H 0.2177 0.3878 0.9881 0.044 Uiso 1 calc R
B14 B 0.3165(5) 0.5171(4) 0.9512(3) 0.0426(14) Uani 1 d .
H14A H 0.3814 0.5261 0.9865 0.051 Uiso 1 calc R
B15 B 0.3472(5) 0.5370(4) 0.8800(3) 0.0428(14) Uani 1 d .
H15A H 0.4310 0.5591 0.8689 0.051 Uiso 1 calc R
B16 B 0.2655(5) 0.4638(4) 0.8358(2) 0.0359(12) Uani 1 d .
H16A H 0.2964 0.4373 0.7963 0.043 Uiso 1 calc R
B17 B 0.0905(5) 0.4690(4) 0.9146(2) 0.0366(12) Uani 1 d .
H17 H 0.0068 0.4465 0.9257 0.044 Uiso 1 calc R
B18 B 0.1718(5) 0.5404(4) 0.9595(3) 0.0473(15) Uani 1 d .
H18 H 0.1411 0.5647 0.9998 0.057 Uiso 1 calc R
B19 B 0.2532(5) 0.6046(4) 0.9140(3) 0.0479(15) Uani 1 d .
H19 H 0.2752 0.6710 0.9250 0.057 Uiso 1 calc R
B20 B 0.2215(5) 0.5708(4) 0.8415(3) 0.0470(15) Uani 1 d .
H20 H 0.2231 0.6151 0.8051 0.056 Uiso 1 calc R
B21 B 0.1208(5) 0.4870(4) 0.8423(2) 0.0386(13) Uani 1 d .
H21 H 0.0570 0.4762 0.8067 0.046 Uiso 1 calc R
B22 B 0.1133(6) 0.5747(4) 0.8909(3) 0.0495(15) Uani 1 d .
H22A H 0.0448 0.6220 0.8867 0.059 Uiso 1 calc R

loop_
_atom_site_aniso_label
_atom_site_aniso_U_11
_atom_site_aniso_U_22
_atom_site_aniso_U_33
_atom_site_aniso_U_23
_atom_site_aniso_U_13
_atom_site_aniso_U_12
Pt1 0.02180(8) 0.02616(8) 0.02530(8) -0.00243(8) 0.00157(5) -0.00159(8)
P1 0.0220(5) 0.0265(6) 0.0261(5) -0.0014(4) 0.0029(4) -0.0020(4)
P2 0.0241(5) 0.0273(6) 0.0248(5) -0.0010(4) 0.0027(4) -0.0005(4)
Si1 0.0217(6) 0.0326(7) 0.0406(7) -0.0016(6) 0.0032(5) -0.0010(5)
Si2 0.0281(6) 0.0303(7) 0.0356(7) -0.0030(5) -0.0016(5) -0.0040(5)
C1 0.027(2) 0.035(3) 0.034(2) -0.002(2) -0.0030(19) 0.002(2)
C2 0.026(2) 0.031(2) 0.027(2) -0.0002(18) 0.0024(17) -0.0031(18)
C3 0.041(3) 0.049(3) 0.065(4) 0.002(3) 0.023(3) 0.001(2)
C4 0.035(3) 0.047(3) 0.071(4) -0.008(3) -0.012(3) 0.002(2)
C5 0.028(2) 0.034(2) 0.027(2) 0.0010(19) 0.0008(17) 0.0022(19)
C6 0.047(3) 0.040(3) 0.036(3) 0.000(2) 0.005(2) -0.002(2)
C7 0.081(4) 0.058(4) 0.037(3) 0.017(3) 0.016(3) 0.009(3)
C8 0.077(4) 0.076(5) 0.031(3) -0.001(3) 0.001(3) 0.015(4)
C9 0.047(3) 0.067(4) 0.037(3) -0.020(3) -0.011(2) 0.009(3)
C10 0.031(2) 0.038(3) 0.038(3) -0.007(2) 0.001(2) 0.001(2)
C11 0.032(2) 0.029(2) 0.034(2) -0.007(2) 0.0115(19) -0.0011(19)
C12 0.045(3) 0.042(3) 0.034(3) -0.005(2) 0.009(2) -0.007(2)
C13 0.053(3) 0.058(4) 0.039(3) -0.002(3) 0.017(2) -0.013(3)
C14 0.034(3) 0.066(4) 0.080(4) -0.008(3) 0.023(3) -0.011(3)
C15 0.032(3) 0.071(4) 0.060(4) 0.000(3) 0.007(2) -0.008(3)
C16 0.031(2) 0.044(3) 0.044(3) -0.004(2) 0.006(2) -0.003(2)
C17 0.032(2) 0.031(2) 0.034(2) -0.003(2) 0.0026(19) -0.004(2)
C18 0.033(2) 0.029(2) 0.024(2) -0.0016(18) 0.0027(17) 0.0011(19)
C19 0.054(3) 0.040(3) 0.044(3) -0.006(2) -0.014(2) 0.000(3)
C20 0.035(3) 0.042(3) 0.068(4) 0.000(3) 0.005(2) -0.011(2)
C21 0.032(2) 0.031(2) 0.029(2) -0.0005(18) 0.0048(18) -0.0033(18)
C22 0.045(3) 0.036(3) 0.038(3) 0.001(2) 0.001(2) -0.005(2)
C23 0.073(4) 0.062(4) 0.030(3) 0.008(3) 0.004(3) -0.002(3)
C24 0.086(5) 0.060(4) 0.033(3) -0.004(3) 0.023(3) -0.013(3)
C25 0.055(3) 0.060(4) 0.052(3) -0.006(3) 0.028(3) -0.004(3)
C26 0.040(3) 0.038(3) 0.044(3) -0.001(2) 0.014(2) -0.003(2)
C27 0.029(2) 0.029(2) 0.029(2) -0.0063(18) -0.0028(17) 0.0027(18)
C28 0.035(3) 0.070(4) 0.037(3) -0.002(2) 0.001(2) -0.002(2)
C29 0.063(4) 0.102(6) 0.034(3) 0.004(3) -0.006(3) -0.006(4)
C30 0.053(3) 0.083(5) 0.043(3) -0.005(3) -0.018(3) 0.008(3)
C31 0.036(3) 0.076(4) 0.059(3) -0.005(3) -0.012(2) -0.001(3)
C32 0.035(2) 0.060(3) 0.039(3) -0.004(3) -0.002(2) 0.000(3)
B3 0.027(3) 0.033(3) 0.038(3) -0.006(2) 0.005(2) 0.005(2)
B4 0.026(3) 0.039(3) 0.059(4) -0.002(3) 0.001(2) 0.008(2)
B5 0.042(3) 0.049(4) 0.048(3) 0.007(3) -0.007(3) 0.008(3)
B6 0.043(3) 0.038(3) 0.030(3) 0.005(2) -0.003(2) 0.002(3)
B7 0.038(3) 0.030(3) 0.044(3) -0.010(2) 0.003(2) 0.000(2)
B8 0.041(3) 0.037(3) 0.054(4) -0.003(3) 0.005(3) 0.009(3)
B9 0.048(4) 0.041(4) 0.060(4) 0.004(3) -0.004(3) 0.010(3)
B10 0.061(4) 0.046(4) 0.051(4) 0.017(3) -0.006(3) 0.003(3)
B11 0.046(3) 0.033(3) 0.045(3) 0.008(2) 0.011(3) -0.004(3)
B12 0.053(4) 0.029(3) 0.056(4) 0.004(3) 0.004(3) 0.007(3)
B13 0.040(3) 0.041(3) 0.029(3) -0.007(2) 0.005(2) -0.002(3)
B14 0.054(4) 0.029(3) 0.045(3) -0.011(2) 0.002(3) -0.004(3)
B15 0.047(3) 0.028(3) 0.054(4) 0.000(3) 0.011(3) -0.006(3)
B16 0.041(3) 0.032(3) 0.036(3) 0.007(2) 0.011(2) 0.004(2)
B17 0.040(3) 0.033(3) 0.038(3) -0.004(2) 0.009(2) 0.007(2)
B18 0.058(4) 0.038(3) 0.047(4) -0.011(3) 0.016(3) 0.009(3)
B19 0.054(4) 0.029(3) 0.062(4) -0.007(3) 0.012(3) 0.000(3)
B20 0.056(4) 0.031(3) 0.056(4) 0.007(3) 0.011(3) 0.007(3)
B21 0.041(3) 0.034(3) 0.041(3) 0.006(2) 0.003(2) 0.007(3)
B22 0.055(4) 0.030(3) 0.065(4) -0.002(3) 0.012(3) 0.007(3)

loop_
_atom_type_symbol
_atom_type_description
_atom_type_scat_dispersion_real
_atom_type_scat_dispersion_imag
_atom_type_scat_source
C C 0.0033 0.0016 'International Tables Vol C Tables 4.2.6.8 and 6.1.1.4'
B B 0.0013 0.0007 'International Tables Vol C Tables 4.2.6.8 and 6.1.1.4'
H H 0.0000 0.0000 'International Tables Vol C Tables 4.2.6.8 and 6.1.1.4'
Si Si 0.0817 0.0704 'International Tables Vol C Tables 4.2.6.8 and 6.1.1.4'
P P 0.1023 0.0942 'International Tables Vol C Tables 4.2.6.8 and 6.1.1.4'
Pt Pt -1.7033 8.3905 'International Tables Vol C Tables 4.2.6.8 and 6.1.1.4'

loop_
_geom_angle_atom_site_label_1
_geom_angle_atom_site_label_2
_geom_angle_atom_site_label_3
_geom_angle
P2 Pt1 P1 98.00(4)
P2 Pt1 Si2 87.76(4)
P1 Pt1 Si2 172.72(4)
P2 Pt1 Si1 174.43(4)
P1 Pt1 Si1 87.51(4)
Si2 Pt1 Si1 86.69(4)
C5 P1 C11 104.7(2)
C5 P1 C2 102.56(19)
C11 P1 C2 106.1(2)
C5 P1 Pt1 117.30(15)
C11 P1 Pt1 114.85(14)
C2 P1 Pt1 110.09(14)
C21 P2 C27 111.5(2)
C21 P2 C18 102.47(19)
C27 P2 C18 101.96(19)
C21 P2 Pt1 112.00(15)
C27 P2 Pt1 115.62(14)
C18 P2 Pt1 112.08(14)
C3 Si1 C4 104.5(3)
C3 Si1 C1 105.4(2)
C4 Si1 C1 101.0(2)
C3 Si1 Pt1 115.02(18)
C4 Si1 Pt1 122.84(18)
C1 Si1 Pt1 105.93(14)
C19 Si2 C20 109.0(2)
C19 Si2 C17 103.9(2)
C20 Si2 C17 101.6(2)
C19 Si2 Pt1 112.90(17)
C20 Si2 Pt1 120.01(18)
C17 Si2 Pt1 107.56(14)
C2 C1 B4 110.3(4)
C2 C1 B3 60.9(3)
B4 C1 B3 62.4(3)
C2 C1 B6 60.7(3)
B4 C1 B6 113.2(4)
B3 C1 B6 112.9(4)
C2 C1 B5 109.6(4)
B4 C1 B5 62.0(3)
B3 C1 B5 113.0(4)
B6 C1 B5 62.0(3)
C2 C1 Si1 116.1(3)
B4 C1 Si1 124.4(3)
B3 C1 Si1 117.9(3)
B6 C1 Si1 115.2(3)
B5 C1 Si1 123.1(3)
C1 C2 B7 110.8(3)
C1 C2 B6 61.0(3)
B7 C2 B6 113.8(4)
C1 C2 B3 60.6(3)
B7 C2 B3 62.7(3)
B6 C2 B3 113.0(4)
C1 C2 B11 110.8(3)
B7 C2 B11 61.7(3)
B6 C2 B11 62.9(3)
B3 C2 B11 113.2(4)
C1 C2 P1 112.1(3)
B7 C2 P1 125.6(3)
B6 C2 P1 115.5(3)
B3 C2 P1 114.6(3)
B11 C2 P1 126.8(3)
C6 C5 C10 119.1(4)
C6 C5 P1 118.8(3)
C10 C5 P1 122.0(3)
C5 C6 C7 120.2(5)
C8 C7 C6 120.1(5)
C7 C8 C9 120.8(5)
C8 C9 C10 120.5(5)
C9 C10 C5 119.3(5)
C16 C11 C12 118.0(4)
C16 C11 P1 120.8(4)
C12 C11 P1 120.6(4)
C13 C12 C11 120.2(5)
C14 C13 C12 120.4(5)
C15 C14 C13 120.7(5)
C14 C15 C16 119.3(5)
C15 C16 C11 121.3(5)
C18 C17 B14 109.3(4)
C18 C17 B13 60.9(3)
B14 C17 B13 61.8(3)
C18 C17 B16 60.3(3)
B14 C17 B16 112.4(4)
B13 C17 B16 112.6(4)
C18 C17 B15 109.3(4)
B14 C17 B15 61.5(3)
B13 C17 B15 112.4(4)
B16 C17 B15 62.2(3)
C18 C17 Si2 116.2(3)
B14 C17 Si2 124.8(3)
B13 C17 Si2 117.2(3)
B16 C17 Si2 116.3(3)
B15 C17 Si2 124.0(3)
C17 C18 B21 111.6(4)
C17 C18 B17 111.3(3)
B21 C18 B17 62.9(3)
C17 C18 B16 61.3(3)
B21 C18 B16 62.5(3)
B17 C18 B16 114.0(4)
C17 C18 B13 60.7(3)
B21 C18 B13 114.6(4)
B17 C18 B13 62.9(3)
B16 C18 B13 113.2(4)
C17 C18 P2 112.4(3)
B21 C18 P2 124.8(3)
B17 C18 P2 125.1(3)
B16 C18 P2 115.2(3)
B13 C18 P2 115.2(3)
C26 C21 C22 118.7(4)
C26 C21 P2 126.3(4)
C22 C21 P2 114.9(3)
C23 C22 C21 119.6(5)
C24 C23 C22 121.0(5)
C25 C24 C23 120.1(5)
C24 C25 C26 120.6(5)
C25 C26 C21 120.0(5)
C32 C27 C28 118.6(4)
C32 C27 P2 126.0(4)
C28 C27 P2 115.4(3)
C27 C28 C29 120.2(5)
C30 C29 C28 120.6(5)
C31 C30 C29 120.2(5)
C30 C31 C32 120.0(5)
C27 C32 C31 120.4(5)
C1 B3 C2 58.5(3)
C1 B3 B4 58.6(3)
C2 B3 B4 105.3(4)
C1 B3 B8 105.8(4)
C2 B3 B8 105.2(4)
B4 B3 B8 60.3(3)
C1 B3 B7 105.8(4)
C2 B3 B7 58.6(3)
B4 B3 B7 107.8(4)
B8 B3 B7 59.8(3)
C1 B4 B9 105.9(4)
C1 B4 B5 59.5(3)
B9 B4 B5 59.6(4)
C1 B4 B3 59.0(3)
B9 B4 B3 108.3(4)
B5 B4 B3 108.2(4)
C1 B4 B8 105.8(4)
B9 B4 B8 60.4(3)
B5 B4 B8 108.1(4)
B3 B4 B8 60.0(3)
C1 B5 B10 105.7(4)
C1 B5 B9 105.4(4)
B10 B5 B9 60.8(4)
C1 B5 B4 58.4(3)
B10 B5 B4 108.5(5)
B9 B5 B4 60.0(4)
C1 B5 B6 58.9(3)
B10 B5 B6 60.4(3)
B9 B5 B6 108.9(4)
B4 B5 B6 107.7(4)
C2 B6 C1 58.3(3)
C2 B6 B10 104.8(4)
C1 B6 B10 105.0(4)
C2 B6 B5 105.5(4)
C1 B6 B5 59.1(3)
B10 B6 B5 59.2(4)
C2 B6 B11 58.8(3)
C1 B6 B11 105.4(4)
B10 B6 B11 59.3(3)
B5 B6 B11 106.8(4)
C2 B7 B11 59.4(3)
C2 B7 B12 105.6(4)
B11 B7 B12 59.9(3)
C2 B7 B8 105.3(4)
B11 B7 B8 108.0(4)
B12 B7 B8 60.1(3)
C2 B7 B3 58.7(3)
B11 B7 B3 108.0(4)
B12 B7 B3 107.9(4)
B8 B7 B3 59.8(3)
B7 B8 B3 60.4(3)
B7 B8 B12 59.9(3)
B3 B8 B12 108.2(4)
B7 B8 B4 107.9(4)
B3 B8 B4 59.8(3)
B12 B8 B4 107.6(4)
B7 B8 B9 107.6(4)
B3 B8 B9 107.2(4)
B12 B8 B9 60.0(4)
B4 B8 B9 59.3(3)
B5 B9 B4 60.4(3)
B5 B9 B10 59.5(4)
B4 B9 B10 107.8(4)
B5 B9 B12 108.4(4)
B4 B9 B12 108.3(4)
B10 B9 B12 60.3(4)
B5 B9 B8 108.6(4)
B4 B9 B8 60.3(3)
B10 B9 B8 107.9(4)
B12 B9 B8 59.9(3)
B5 B10 B11 109.1(4)
B5 B10 B6 60.4(3)
B11 B10 B6 61.0(3)
B5 B10 B9 59.7(4)
B11 B10 B9 107.8(4)
B6 B10 B9 108.0(4)
B5 B10 B12 108.2(5)
B11 B10 B12 59.6(3)
B6 B10 B12 108.5(4)
B9 B10 B12 60.0(4)
C2 B11 B7 58.9(3)
C2 B11 B10 104.8(4)
B7 B11 B10 108.6(4)
C2 B11 B12 105.6(4)
B7 B11 B12 60.3(3)
B10 B11 B12 60.8(4)
C2 B11 B6 58.3(3)
B7 B11 B6 107.7(4)
B10 B11 B6 59.7(3)
B12 B11 B6 108.5(4)
B11 B12 B7 59.8(3)
B11 B12 B8 107.8(4)
B7 B12 B8 60.0(3)
B11 B12 B9 107.5(4)
B7 B12 B9 107.7(4)
B8 B12 B9 60.1(3)
B11 B12 B10 59.6(3)
B7 B12 B10 107.2(4)
B8 B12 B10 107.6(4)
B9 B12 B10 59.7(4)
C17 B13 C18 58.4(3)
C17 B13 B14 58.7(3)
C18 B13 B14 104.9(4)
C17 B13 B18 106.4(4)
C18 B13 B18 105.1(4)
B14 B13 B18 60.5(3)
C17 B13 B17 105.7(4)
C18 B13 B17 58.2(3)
B14 B13 B17 107.6(4)
B18 B13 B17 59.9(3)
C17 B14 B15 59.9(3)
C17 B14 B13 59.5(3)
B15 B14 B13 109.2(4)
C17 B14 B19 106.9(4)
B15 B14 B19 60.2(3)
B13 B14 B19 109.0(4)
C17 B14 B18 106.8(4)
B15 B14 B18 109.2(4)
B13 B14 B18 60.2(3)
B19 B14 B18 60.8(3)
C17 B15 B14 58.5(3)
C17 B15 B19 105.8(4)
B14 B15 B19 60.2(3)
C17 B15 B20 105.5(4)
B14 B15 B20 108.4(4)
B19 B15 B20 61.0(4)
C17 B15 B16 58.9(3)
B14 B15 B16 107.3(4)
B19 B15 B16 108.3(4)
B20 B15 B16 59.5(3)
C18 B16 C17 58.3(3)
C18 B16 B20 105.1(4)
C17 B16 B20 105.8(4)
C18 B16 B21 58.5(3)
C17 B16 B21 106.0(4)
B20 B16 B21 60.3(3)
C18 B16 B15 105.2(4)
C17 B16 B15 58.9(3)
B20 B16 B15 59.8(3)
B21 B16 B15 108.0(4)
C18 B17 B22 105.1(4)
C18 B17 B21 58.4(3)
B22 B17 B21 60.5(3)
C18 B17 B18 105.5(4)
B22 B17 B18 60.5(4)
B21 B17 B18 109.1(4)
C18 B17 B13 59.0(3)
B22 B17 B13 107.7(4)
B21 B17 B13 107.8(4)
B18 B17 B13 59.7(3)
B13 B18 B17 60.5(3)
B13 B18 B14 59.4(3)
B17 B18 B14 107.1(4)
B13 B18 B22 107.7(4)
B17 B18 B22 59.7(3)
B14 B18 B22 106.4(4)
B13 B18 B19 107.2(4)
B17 B18 B19 107.2(4)
B14 B18 B19 59.3(3)
B22 B18 B19 59.3(4)
B14 B19 B15 59.6(3)
B14 B19 B22 107.6(4)
B15 B19 B22 107.9(4)
B14 B19 B18 59.9(3)
B15 B19 B18 108.1(4)
B22 B19 B18 60.3(4)
B14 B19 B20 106.9(4)
B15 B19 B20 59.6(3)
B22 B19 B20 60.0(4)
B18 B19 B20 108.0(4)
B16 B20 B15 60.7(3)
B16 B20 B21 60.0(3)
B15 B20 B21 108.4(4)
B16 B20 B22 108.1(4)
B15 B20 B22 107.3(4)
B21 B20 B22 60.4(3)
B16 B20 B19 107.9(4)
B15 B20 B19 59.4(3)
B21 B20 B19 107.9(4)
B22 B20 B19 59.4(4)
C18 B21 B16 59.1(3)
C18 B21 B17 58.7(3)
B16 B21 B17 107.9(4)
C18 B21 B20 105.1(4)
B16 B21 B20 59.7(3)
B17 B21 B20 107.9(4)
C18 B21 B22 104.7(4)
B16 B21 B22 107.5(4)
B17 B21 B22 59.7(3)
B20 B21 B22 60.0(3)
B19 B22 B17 108.1(4)
B19 B22 B20 60.6(4)
B17 B22 B20 107.6(4)
B19 B22 B18 60.4(4)
B17 B22 B18 59.8(3)
B20 B22 B18 108.6(5)
B19 B22 B21 108.2(4)
B17 B22 B21 59.7(3)
B20 B22 B21 59.6(3)
B18 B22 B21 107.9(4)

loop_
_geom_bond_atom_site_label_1
_geom_bond_atom_site_label_2
_geom_bond_distance
Pt1 P2 2.3373(11)
Pt1 P1 2.3377(11)
Pt1 Si2 2.3613(12)
Pt1 Si1 2.3620(12)
P1 C5 1.812(4)
P1 C11 1.825(4)
P1 C2 1.887(4)
P2 C21 1.823(4)
P2 C27 1.829(4)
P2 C18 1.882(4)
Si1 C3 1.871(5)
Si1 C4 1.889(5)
Si1 C1 1.953(5)
Si2 C19 1.879(5)
Si2 C20 1.882(5)
Si2 C17 1.950(5)
C1 C2 1.678(6)
C1 B4 1.709(7)
C1 B3 1.715(7)
C1 B6 1.725(7)
C1 B5 1.728(7)
C2 B7 1.718(7)
C2 B6 1.719(7)
C2 B3 1.720(6)
C2 B11 1.727(7)
C5 C6 1.383(6)
C5 C10 1.392(6)
C6 C7 1.391(7)
C7 C8 1.352(8)
C8 C9 1.361(8)
C9 C10 1.392(7)
C11 C16 1.388(6)
C11 C12 1.398(6)
C12 C13 1.375(7)
C13 C14 1.367(8)
C14 C15 1.366(8)
C15 C16 1.378(7)
C17 C18 1.677(6)
C17 B14 1.704(7)
C17 B13 1.717(7)
C17 B16 1.728(7)
C17 B15 1.729(7)
C18 B21 1.700(7)
C18 B17 1.705(7)
C18 B16 1.711(7)
C18 B13 1.721(6)
C21 C26 1.394(6)
C21 C22 1.403(6)
C22 C23 1.379(7)
C23 C24 1.373(8)
C24 C25 1.357(8)
C25 C26 1.392(7)
C27 C32 1.377(6)
C27 C28 1.380(6)
C28 C29 1.383(7)
C29 C30 1.360(8)
C30 C31 1.351(8)
C31 C32 1.398(7)
B3 B4 1.774(7)
B3 B8 1.778(8)
B3 B7 1.789(8)
B4 B9 1.764(9)
B4 B5 1.771(9)
B4 B8 1.784(8)
B5 B10 1.755(9)
B5 B9 1.758(9)
B5 B6 1.777(8)
B6 B10 1.776(8)
B6 B11 1.798(8)
B7 B11 1.767(8)
B7 B12 1.776(8)
B7 B8 1.777(8)
B8 B12 1.781(9)
B8 B9 1.784(9)
B9 B10 1.778(9)
B9 B12 1.784(9)
B10 B11 1.767(9)
B10 B12 1.790(9)
B11 B12 1.768(8)
B13 B14 1.757(8)
B13 B18 1.772(8)
B13 B17 1.786(8)
B14 B15 1.756(8)
B14 B19 1.766(8)
B14 B18 1.777(9)
B15 B19 1.766(8)
B15 B20 1.770(9)
B15 B16 1.785(8)
B16 B20 1.765(8)
B16 B21 1.770(8)
B17 B22 1.776(8)
B17 B21 1.776(8)
B17 B18 1.776(8)
B18 B22 1.789(9)
B18 B19 1.792(9)
B19 B22 1.773(9)
B19 B20 1.795(9)
B20 B21 1.776(9)
B20 B22 1.783(9)
B21 B22 1.790(8)

loop_
_geom_torsion_atom_site_label_1
_geom_torsion_atom_site_label_2
_geom_torsion_atom_site_label_3
_geom_torsion_atom_site_label_4
_geom_torsion
P2 Pt1 P1 C5 90.32(16)
Si2 Pt1 P1 C5 -127.7(3)
Si1 Pt1 P1 C5 -90.50(16)
P2 Pt1 P1 C11 -33.33(17)
Si2 Pt1 P1 C11 108.7(4)
Si1 Pt1 P1 C11 145.85(17)
P2 Pt1 P1 C2 -152.99(14)
Si2 Pt1 P1 C2 -11.0(4)
Si1 Pt1 P1 C2 26.20(14)
P1 Pt1 P2 C21 79.09(16)
Si2 Pt1 P2 C21 -96.43(16)
Si1 Pt1 P2 C21 -92.5(4)
P1 Pt1 P2 C27 -50.09(16)
Si2 Pt1 P2 C27 134.38(16)
Si1 Pt1 P2 C27 138.4(4)
P1 Pt1 P2 C18 -166.37(14)
Si2 Pt1 P2 C18 18.10(14)
Si1 Pt1 P2 C18 22.1(5)
P2 Pt1 Si1 C3 -95.9(5)
P1 Pt1 Si1 C3 92.4(2)
Si2 Pt1 Si1 C3 -91.9(2)
P2 Pt1 Si1 C4 33.2(5)
P1 Pt1 Si1 C4 -138.4(2)
Si2 Pt1 Si1 C4 37.2(2)
P2 Pt1 Si1 C1 148.0(4)
P1 Pt1 Si1 C1 -23.58(14)
Si2 Pt1 Si1 C1 152.02(15)
P2 Pt1 Si2 C19 97.32(19)
P1 Pt1 Si2 C19 -45.1(4)
Si1 Pt1 Si2 C19 -82.29(19)
P2 Pt1 Si2 C20 -131.9(2)
P1 Pt1 Si2 C20 85.6(4)
Si1 Pt1 Si2 C20 48.5(2)
P2 Pt1 Si2 C17 -16.65(15)
P1 Pt1 Si2 C17 -159.1(3)
Si1 Pt1 Si2 C17 163.73(15)
C3 Si1 C1 C2 -105.0(3)
C4 Si1 C1 C2 146.4(3)
Pt1 Si1 C1 C2 17.3(3)
C3 Si1 C1 B4 38.5(4)
C4 Si1 C1 B4 -70.1(4)
Pt1 Si1 C1 B4 160.9(3)
C3 Si1 C1 B3 -35.7(4)
C4 Si1 C1 B3 -144.3(3)
Pt1 Si1 C1 B3 86.6(3)
C3 Si1 C1 B6 -173.2(3)
C4 Si1 C1 B6 78.2(3)
Pt1 Si1 C1 B6 -50.8(3)
C3 Si1 C1 B5 115.1(4)
C4 Si1 C1 B5 6.5(4)
Pt1 Si1 C1 B5 -122.6(4)
B4 C1 C2 B7 -0.5(5)
B3 C1 C2 B7 39.1(4)
B6 C1 C2 B7 -106.5(4)
B5 C1 C2 B7 -67.0(5)
Si1 C1 C2 B7 148.0(3)
B4 C1 C2 B6 105.9(4)
B3 C1 C2 B6 145.5(4)
B5 C1 C2 B6 39.4(4)
Si1 C1 C2 B6 -105.6(4)
B4 C1 C2 B3 -39.6(4)
B6 C1 C2 B3 -145.5(4)
B5 C1 C2 B3 -106.1(4)
Si1 C1 C2 B3 108.9(4)
B4 C1 C2 B11 66.0(5)
B3 C1 C2 B11 105.6(4)
B6 C1 C2 B11 -39.9(4)
B5 C1 C2 B11 -0.5(5)
Si1 C1 C2 B11 -145.5(3)
B4 C1 C2 P1 -146.2(3)
B3 C1 C2 P1 -106.6(3)
B6 C1 C2 P1 107.9(3)
B5 C1 C2 P1 147.3(3)
Si1 C1 C2 P1 2.3(4)
C5 P1 C2 C1 104.0(3)
C11 P1 C2 C1 -146.4(3)
Pt1 P1 C2 C1 -21.6(3)
C5 P1 C2 B7 -35.6(4)
C11 P1 C2 B7 74.0(4)
Pt1 P1 C2 B7 -161.2(3)
C5 P1 C2 B6 171.4(3)
C11 P1 C2 B6 -79.1(3)
Pt1 P1 C2 B6 45.8(3)
C5 P1 C2 B3 37.4(3)
C11 P1 C2 B3 146.9(3)
Pt1 P1 C2 B3 -88.2(3)
C5 P1 C2 B11 -114.5(4)
C11 P1 C2 B11 -4.9(4)
Pt1 P1 C2 B11 119.9(4)
C11 P1 C5 C6 144.4(4)
C2 P1 C5 C6 -104.9(4)
Pt1 P1 C5 C6 15.8(4)
C11 P1 C5 C10 -39.1(4)
C2 P1 C5 C10 71.5(4)
Pt1 P1 C5 C10 -167.8(3)
C10 C5 C6 C7 -0.6(7)
P1 C5 C6 C7 176.0(4)
C5 C6 C7 C8 1.2(8)
C6 C7 C8 C9 -0.9(9)
C7 C8 C9 C10 0.0(9)
C8 C9 C10 C5 0.7(8)
C6 C5 C10 C9 -0.4(7)
P1 C5 C10 C9 -176.8(4)
C5 P1 C11 C16 -27.6(4)
C2 P1 C11 C16 -135.6(4)
Pt1 P1 C11 C16 102.5(4)
C5 P1 C11 C12 161.6(4)
C2 P1 C11 C12 53.5(4)
Pt1 P1 C11 C12 -68.3(4)
C16 C11 C12 C13 2.7(7)
P1 C11 C12 C13 173.8(4)
C11 C12 C13 C14 -1.5(8)
C12 C13 C14 C15 0.0(9)
C13 C14 C15 C16 0.3(9)
C14 C15 C16 C11 0.9(9)
C12 C11 C16 C15 -2.4(7)
P1 C11 C16 C15 -173.5(4)
C19 Si2 C17 C18 -107.1(3)
C20 Si2 C17 C18 139.8(3)
Pt1 Si2 C17 C18 12.8(3)
C19 Si2 C17 B14 35.2(4)
C20 Si2 C17 B14 -77.9(4)
Pt1 Si2 C17 B14 155.1(3)
C19 Si2 C17 B13 -37.9(4)
C20 Si2 C17 B13 -151.1(3)
Pt1 Si2 C17 B13 82.0(3)
C19 Si2 C17 B16 -175.2(3)
C20 Si2 C17 B16 71.6(4)
Pt1 Si2 C17 B16 -55.3(3)
C19 Si2 C17 B15 111.9(4)
C20 Si2 C17 B15 -1.3(4)
Pt1 Si2 C17 B15 -128.2(3)
B14 C17 C18 B21 67.0(4)
B13 C17 C18 B21 106.9(4)
B16 C17 C18 B21 -38.4(4)
B15 C17 C18 B21 1.3(5)
Si2 C17 C18 B21 -145.2(3)
B14 C17 C18 B17 -1.2(5)
B13 C17 C18 B17 38.7(4)
B16 C17 C18 B17 -106.6(4)
B15 C17 C18 B17 -66.8(4)
Si2 C17 C18 B17 146.7(3)
B14 C17 C18 B16 105.4(4)
B13 C17 C18 B16 145.3(4)
B15 C17 C18 B16 39.7(4)
Si2 C17 C18 B16 -106.7(4)
B14 C17 C18 B13 -39.9(4)
B16 C17 C18 B13 -145.3(4)
B15 C17 C18 B13 -105.5(4)
Si2 C17 C18 B13 108.0(4)
B14 C17 C18 P2 -147.2(3)
B13 C17 C18 P2 -107.3(3)
B16 C17 C18 P2 107.5(3)
B15 C17 C18 P2 147.2(3)
Si2 C17 C18 P2 0.7(4)
C21 P2 C18 C17 105.8(3)
C27 P2 C18 C17 -138.8(3)
Pt1 P2 C18 C17 -14.5(3)
C21 P2 C18 B21 -113.7(4)
C27 P2 C18 B21 1.8(4)
Pt1 P2 C18 B21 126.1(3)
C21 P2 C18 B17 -34.6(4)
C27 P2 C18 B17 80.8(4)
Pt1 P2 C18 B17 -154.9(3)
C21 P2 C18 B16 173.5(3)
C27 P2 C18 B16 -71.0(3)
Pt1 P2 C18 B16 53.2(3)
C21 P2 C18 B13 38.8(4)
C27 P2 C18 B13 154.3(3)
Pt1 P2 C18 B13 -81.5(3)
C27 P2 C21 C26 -39.4(5)
C18 P2 C21 C26 69.0(4)
Pt1 P2 C21 C26 -170.7(4)
C27 P2 C21 C22 145.0(3)
C18 P2 C21 C22 -106.6(4)
Pt1 P2 C21 C22 13.7(4)
C26 C21 C22 C23 -1.0(7)
P2 C21 C22 C23 174.9(4)
C21 C22 C23 C24 1.0(8)
C22 C23 C24 C25 -0.2(9)
C23 C24 C25 C26 -0.5(9)
C24 C25 C26 C21 0.5(8)
C22 C21 C26 C25 0.3(7)
P2 C21 C26 C25 -175.1(4)
C21 P2 C27 C32 10.8(5)
C18 P2 C27 C32 -97.9(4)
Pt1 P2 C27 C32 140.3(4)
C21 P2 C27 C28 -167.2(4)
C18 P2 C27 C28 84.1(4)
Pt1 P2 C27 C28 -37.8(4)
C32 C27 C28 C29 1.8(8)
P2 C27 C28 C29 -180.0(5)
C27 C28 C29 C30 -0.1(10)
C28 C29 C30 C31 -1.5(11)
C29 C30 C31 C32 1.3(10)
C28 C27 C32 C31 -1.9(8)
P2 C27 C32 C31 -179.9(4)
C30 C31 C32 C27 0.4(9)
B4 C1 B3 C2 137.6(4)
B6 C1 B3 C2 32.4(3)
B5 C1 B3 C2 100.4(4)
Si1 C1 B3 C2 -106.0(3)
C2 C1 B3 B4 -137.6(4)
B6 C1 B3 B4 -105.2(4)
B5 C1 B3 B4 -37.2(4)
Si1 C1 B3 B4 116.4(4)
C2 C1 B3 B8 -98.4(4)
B4 C1 B3 B8 39.2(4)
B6 C1 B3 B8 -66.0(5)
B5 C1 B3 B8 2.0(5)
Si1 C1 B3 B8 155.6(3)
C2 C1 B3 B7 -36.0(3)
B4 C1 B3 B7 101.5(4)
B6 C1 B3 B7 -3.6(5)
B5 C1 B3 B7 64.4(5)
Si1 C1 B3 B7 -142.0(3)
B7 C2 B3 C1 -138.5(4)
B6 C2 B3 C1 -32.5(4)
B11 C2 B3 C1 -101.6(4)
P1 C2 B3 C1 102.6(3)
C1 C2 B3 B4 36.7(3)
B7 C2 B3 B4 -101.8(4)
B6 C2 B3 B4 4.1(5)
B11 C2 B3 B4 -65.0(5)
P1 C2 B3 B4 139.3(3)
C1 C2 B3 B8 99.4(4)
B7 C2 B3 B8 -39.0(4)
B6 C2 B3 B8 66.9(5)
B11 C2 B3 B8 -2.2(5)
P1 C2 B3 B8 -158.0(3)
C1 C2 B3 B7 138.5(4)
B6 C2 B3 B7 105.9(4)
B11 C2 B3 B7 36.8(4)
P1 C2 B3 B7 -118.9(4)
C2 C1 B4 B9 -63.1(5)
B3 C1 B4 B9 -102.0(4)
B6 C1 B4 B9 2.7(5)
B5 C1 B4 B9 38.9(4)
Si1 C1 B4 B9 151.6(3)
C2 C1 B4 B5 -102.0(4)
B3 C1 B4 B5 -141.0(4)
B6 C1 B4 B5 -36.2(4)
Si1 C1 B4 B5 112.6(4)
C2 C1 B4 B3 38.9(4)
B6 C1 B4 B3 104.7(4)
B5 C1 B4 B3 141.0(4)
Si1 C1 B4 B3 -106.4(4)
C2 C1 B4 B8 -0.1(5)
B3 C1 B4 B8 -39.0(4)
B6 C1 B4 B8 65.7(5)
B5 C1 B4 B8 102.0(5)
Si1 C1 B4 B8 -145.4(3)
C2 B3 B4 C1 -36.6(3)
B8 B3 B4 C1 -135.6(4)
B7 B3 B4 C1 -98.0(4)
C1 B3 B4 B9 98.0(4)
C2 B3 B4 B9 61.4(5)
B8 B3 B4 B9 -37.6(4)
B7 B3 B4 B9 0.0(5)
C1 B3 B4 B5 34.8(4)
C2 B3 B4 B5 -1.8(5)
B8 B3 B4 B5 -100.8(5)
B7 B3 B4 B5 -63.1(5)
C1 B3 B4 B8 135.6(4)
C2 B3 B4 B8 99.0(4)
B7 B3 B4 B8 37.6(4)
C2 C1 B5 B10 0.8(5)
B4 C1 B5 B10 -102.4(5)
B3 C1 B5 B10 -65.0(5)
B6 C1 B5 B10 39.7(4)
Si1 C1 B5 B10 142.9(4)
C2 C1 B5 B9 64.2(5)
B4 C1 B5 B9 -39.0(4)
B3 C1 B5 B9 -1.6(5)
B6 C1 B5 B9 103.0(5)
Si1 C1 B5 B9 -153.7(4)
C2 C1 B5 B4 103.1(4)
B3 C1 B5 B4 37.3(4)
B6 C1 B5 B4 142.0(4)
Si1 C1 B5 B4 -114.7(4)
C2 C1 B5 B6 -38.9(4)
B4 C1 B5 B6 -142.0(4)
B3 C1 B5 B6 -104.7(4)
Si1 C1 B5 B6 103.3(4)
B9 B4 B5 C1 -135.6(4)
B3 B4 B5 C1 -34.6(4)
B8 B4 B5 C1 -98.0(4)
C1 B4 B5 B10 97.5(4)
B9 B4 B5 B10 -38.1(4)
B3 B4 B5 B10 62.9(5)
B8 B4 B5 B10 -0.6(5)
C1 B4 B5 B9 135.6(4)
B3 B4 B5 B9 100.9(5)
B8 B4 B5 B9 37.5(4)
C1 B4 B5 B6 33.6(4)
B9 B4 B5 B6 -101.9(5)
B3 B4 B5 B6 -1.0(6)
B8 B4 B5 B6 -64.4(5)
B7 C2 B6 C1 101.5(4)
B3 C2 B6 C1 32.4(4)
B11 C2 B6 C1 137.6(4)
P1 C2 B6 C1 -102.3(3)
C1 C2 B6 B10 -98.7(4)
B7 C2 B6 B10 2.8(5)
B3 C2 B6 B10 -66.3(5)
B11 C2 B6 B10 38.9(4)
P1 C2 B6 B10 159.0(3)
C1 C2 B6 B5 -37.2(4)
B7 C2 B6 B5 64.3(5)
B3 C2 B6 B5 -4.8(5)
B11 C2 B6 B5 100.5(4)
P1 C2 B6 B5 -139.5(3)
C1 C2 B6 B11 -137.6(4)
B7 C2 B6 B11 -36.2(4)
B3 C2 B6 B11 -105.2(4)
P1 C2 B6 B11 120.1(4)
B4 C1 B6 C2 -101.0(4)
B3 C1 B6 C2 -32.5(3)
B5 C1 B6 C2 -137.3(4)
Si1 C1 B6 C2 107.1(3)
C2 C1 B6 B10 98.4(4)
B4 C1 B6 B10 -2.7(5)
B3 C1 B6 B10 65.9(5)
B5 C1 B6 B10 -38.9(4)
Si1 C1 B6 B10 -154.6(3)
C2 C1 B6 B5 137.3(4)
B4 C1 B6 B5 36.3(4)
B3 C1 B6 B5 104.8(4)
Si1 C1 B6 B5 -115.6(4)
C2 C1 B6 B11 36.7(3)
B4 C1 B6 B11 -64.3(5)
B3 C1 B6 B11 4.2(5)
B5 C1 B6 B11 -100.6(4)
Si1 C1 B6 B11 143.8(3)
C1 B5 B6 C2 36.8(3)
B10 B5 B6 C2 -98.2(4)
B9 B5 B6 C2 -60.2(5)
B4 B5 B6 C2 3.4(5)
B10 B5 B6 C1 -135.0(4)
B9 B5 B6 C1 -96.9(5)
B4 B5 B6 C1 -33.4(4)
C1 B5 B6 B10 135.0(4)
B9 B5 B6 B10 38.1(4)
B4 B5 B6 B10 101.6(5)
C1 B5 B6 B11 98.2(4)
B10 B5 B6 B11 -36.8(4)
B9 B5 B6 B11 1.3(5)
B4 B5 B6 B11 64.8(5)
C1 C2 B7 B11 103.1(4)
B6 C2 B7 B11 36.6(4)
B3 C2 B7 B11 141.3(4)
P1 C2 B7 B11 -116.8(4)
C1 C2 B7 B12 63.5(5)
B6 C2 B7 B12 -2.9(5)
B3 C2 B7 B12 101.7(4)
B11 C2 B7 B12 -39.6(4)
P1 C2 B7 B12 -156.4(3)
C1 C2 B7 B8 0.9(5)
B6 C2 B7 B8 -65.6(5)
B3 C2 B7 B8 39.1(4)
B11 C2 B7 B8 -102.2(4)
P1 C2 B7 B8 141.0(3)
C1 C2 B7 B3 -38.2(3)
B6 C2 B7 B3 -104.7(4)
B11 C2 B7 B3 -141.3(4)
P1 C2 B7 B3 101.9(4)
C1 B3 B7 C2 36.0(3)
B4 B3 B7 C2 97.4(4)
B8 B3 B7 C2 135.3(4)
C1 B3 B7 B11 1.5(5)
C2 B3 B7 B11 -34.5(3)
B4 B3 B7 B11 63.0(5)
B8 B3 B7 B11 100.8(4)
C1 B3 B7 B12 -61.8(4)
C2 B3 B7 B12 -97.8(4)
B4 B3 B7 B12 -0.3(5)
B8 B3 B7 B12 37.5(4)
C1 B3 B7 B8 -99.3(4)
C2 B3 B7 B8 -135.3(4)
B4 B3 B7 B8 -37.8(4)
C2 B7 B8 B3 -38.5(3)
B11 B7 B8 B3 -100.8(4)
B12 B7 B8 B3 -138.0(4)
C2 B7 B8 B12 99.5(4)
B11 B7 B8 B12 37.3(4)
B3 B7 B8 B12 138.0(4)
C2 B7 B8 B4 -0.9(5)
B11 B7 B8 B4 -63.1(5)
B12 B7 B8 B4 -100.4(5)
B3 B7 B8 B4 37.6(4)
C2 B7 B8 B9 61.6(5)
B11 B7 B8 B9 -0.6(5)
B12 B7 B8 B9 -37.9(4)
B3 B7 B8 B9 100.2(4)
C1 B3 B8 B7 99.4(4)
C2 B3 B8 B7 38.5(3)
B4 B3 B8 B7 137.7(4)
C1 B3 B8 B12 61.9(5)
C2 B3 B8 B12 1.0(5)
B4 B3 B8 B12 100.2(5)
B7 B3 B8 B12 -37.5(4)
C1 B3 B8 B4 -38.4(4)
C2 B3 B8 B4 -99.3(4)
B7 B3 B8 B4 -137.7(4)
C1 B3 B8 B9 -1.5(5)
C2 B3 B8 B9 -62.4(5)
B4 B3 B8 B9 36.9(4)
B7 B3 B8 B9 -100.9(5)
C1 B4 B8 B7 0.6(5)
B9 B4 B8 B7 100.3(5)
B5 B4 B8 B7 63.1(5)
B3 B4 B8 B7 -37.9(4)
C1 B4 B8 B3 38.5(4)
B9 B4 B8 B3 138.2(4)
B5 B4 B8 B3 101.0(4)
C1 B4 B8 B12 -62.6(5)
B9 B4 B8 B12 37.0(4)
B5 B4 B8 B12 -0.2(5)
B3 B4 B8 B12 -101.2(4)
C1 B4 B8 B9 -99.6(4)
B5 B4 B8 B9 -37.2(4)
B3 B4 B8 B9 -138.2(4)
C1 B5 B9 B4 38.2(4)
B10 B5 B9 B4 137.9(4)
B6 B5 B9 B4 100.1(4)
C1 B5 B9 B10 -99.7(4)
B4 B5 B9 B10 -137.9(4)
B6 B5 B9 B10 -37.9(4)
C1 B5 B9 B12 -62.9(5)
B10 B5 B9 B12 36.8(4)
B4 B5 B9 B12 -101.1(5)
B6 B5 B9 B12 -1.1(6)
C1 B5 B9 B8 0.6(6)
B10 B5 B9 B8 100.3(5)
B4 B5 B9 B8 -37.6(4)
B6 B5 B9 B8 62.4(5)
C1 B4 B9 B5 -38.9(4)
B3 B4 B9 B5 -100.8(4)
B8 B4 B9 B5 -138.3(4)
C1 B4 B9 B10 -1.6(5)
B5 B4 B9 B10 37.3(4)
B3 B4 B9 B10 -63.5(5)
B8 B4 B9 B10 -100.9(5)
C1 B4 B9 B12 62.3(5)
B5 B4 B9 B12 101.1(5)
B3 B4 B9 B12 0.3(6)
B8 B4 B9 B12 -37.1(4)
C1 B4 B9 B8 99.4(4)
B5 B4 B9 B8 138.3(4)
B3 B4 B9 B8 37.4(4)
B7 B8 B9 B5 -63.1(5)
B3 B8 B9 B5 0.6(6)
B12 B8 B9 B5 -100.9(5)
B4 B8 B9 B5 37.6(4)
B7 B8 B9 B4 -100.7(4)
B3 B8 B9 B4 -37.1(4)
B12 B8 B9 B4 -138.5(4)
B7 B8 B9 B10 -0.1(6)
B3 B8 B9 B10 63.6(5)
B12 B8 B9 B10 -37.9(4)
B4 B8 B9 B10 100.7(5)
B7 B8 B9 B12 37.8(4)
B3 B8 B9 B12 101.4(4)
B4 B8 B9 B12 138.5(4)
C1 B5 B10 B11 -0.8(6)
B9 B5 B10 B11 -99.9(5)
B4 B5 B10 B11 -62.2(5)
B6 B5 B10 B11 38.2(4)
C1 B5 B10 B6 -39.0(4)
B9 B5 B10 B6 -138.0(4)
B4 B5 B10 B6 -100.3(4)
C1 B5 B10 B9 99.1(5)
B4 B5 B10 B9 37.7(4)
B6 B5 B10 B9 138.0(4)
C1 B5 B10 B12 62.4(5)
B9 B5 B10 B12 -36.6(4)
B4 B5 B10 B12 1.1(5)
B6 B5 B10 B12 101.4(4)
C2 B6 B10 B5 99.5(4)
C1 B6 B10 B5 38.9(4)
B11 B6 B10 B5 138.1(4)
C2 B6 B10 B11 -38.7(4)
C1 B6 B10 B11 -99.2(4)
B5 B6 B10 B11 -138.1(4)
C2 B6 B10 B9 62.1(5)
C1 B6 B10 B9 1.5(5)
B5 B6 B10 B9 -37.4(4)
B11 B6 B10 B9 100.8(5)
C2 B6 B10 B12 -1.4(6)
C1 B6 B10 B12 -62.0(5)
B5 B6 B10 B12 -100.9(5)
B11 B6 B10 B12 37.3(4)
B4 B9 B10 B5 -37.7(4)
B12 B9 B10 B5 -139.1(4)
B8 B9 B10 B5 -101.5(5)
B5 B9 B10 B11 102.2(5)
B4 B9 B10 B11 64.4(5)
B12 B9 B10 B11 -37.0(4)
B8 B9 B10 B11 0.7(6)
B5 B9 B10 B6 37.7(4)
B4 B9 B10 B6 0.0(6)
B12 B9 B10 B6 -101.4(5)
B8 B9 B10 B6 -63.8(5)
B5 B9 B10 B12 139.1(4)
B4 B9 B10 B12 101.4(5)
B8 B9 B10 B12 37.7(4)
C1 C2 B11 B7 -103.1(4)
B6 C2 B11 B7 -142.2(4)
B3 C2 B11 B7 -37.2(4)
P1 C2 B11 B7 115.0(4)
C1 C2 B11 B10 -0.1(5)
B7 C2 B11 B10 103.1(4)
B6 C2 B11 B10 -39.1(4)
B3 C2 B11 B10 65.9(5)
P1 C2 B11 B10 -142.0(4)
C1 C2 B11 B12 -63.3(5)
B7 C2 B11 B12 39.8(4)
B6 C2 B11 B12 -102.4(4)
B3 C2 B11 B12 2.6(5)
P1 C2 B11 B12 154.8(3)
C1 C2 B11 B6 39.1(4)
B7 C2 B11 B6 142.2(4)
B3 C2 B11 B6 105.0(4)
P1 C2 B11 B6 -102.8(4)
B12 B7 B11 C2 134.8(4)
B8 B7 B11 C2 97.4(4)
B3 B7 B11 C2 34.2(3)
C2 B7 B11 B10 -96.4(4)
B12 B7 B11 B10 38.4(4)
B8 B7 B11 B10 1.0(5)
B3 B7 B11 B10 -62.2(5)
C2 B7 B11 B12 -134.8(4)
B8 B7 B11 B12 -37.4(4)
B3 B7 B11 B12 -100.6(4)
C2 B7 B11 B6 -33.2(3)
B12 B7 B11 B6 101.6(4)
B8 B7 B11 B6 64.2(5)
B3 B7 B11 B6 1.0(5)
B5 B10 B11 C2 0.5(6)
B6 B10 B11 C2 38.5(4)
B9 B10 B11 C2 -62.7(5)
B12 B10 B11 C2 -99.8(4)
B5 B10 B11 B7 62.2(6)
B6 B10 B11 B7 100.1(4)
B9 B10 B11 B7 -1.1(6)
B12 B10 B11 B7 -38.2(4)
B5 B10 B11 B12 100.4(5)
B6 B10 B11 B12 138.3(4)
B9 B10 B11 B12 37.1(4)
B5 B10 B11 B6 -37.9(4)
B9 B10 B11 B6 -101.2(5)
B12 B10 B11 B6 -138.3(4)
C1 B6 B11 C2 -36.5(3)
B10 B6 B11 C2 -135.0(4)
B5 B6 B11 C2 -98.3(4)
C2 B6 B11 B7 33.4(3)
C1 B6 B11 B7 -3.1(5)
B10 B6 B11 B7 -101.6(5)
B5 B6 B11 B7 -64.8(5)
C2 B6 B11 B10 135.0(4)
C1 B6 B11 B10 98.6(4)
B5 B6 B11 B10 36.8(4)
C2 B6 B11 B12 97.3(4)
C1 B6 B11 B12 60.8(5)
B10 B6 B11 B12 -37.8(4)
B5 B6 B11 B12 -1.0(5)
C2 B11 B12 B7 -39.1(4)
B10 B11 B12 B7 -137.6(4)
B6 B11 B12 B7 -100.3(4)
C2 B11 B12 B8 -1.8(5)
B7 B11 B12 B8 37.3(4)
B10 B11 B12 B8 -100.3(5)
B6 B11 B12 B8 -63.0(5)
C2 B11 B12 B9 61.6(5)
B7 B11 B12 B9 100.7(5)
B10 B11 B12 B9 -36.9(4)
B6 B11 B12 B9 0.4(5)
C2 B11 B12 B10 98.5(4)
B7 B11 B12 B10 137.6(4)
B6 B11 B12 B10 37.3(4)
C2 B7 B12 B11 39.3(4)
B8 B7 B12 B11 138.3(4)
B3 B7 B12 B11 100.9(4)
C2 B7 B12 B8 -98.9(4)
B11 B7 B12 B8 -138.3(4)
B3 B7 B12 B8 -37.4(4)
C2 B7 B12 B9 -61.0(5)
B11 B7 B12 B9 -100.4(5)
B8 B7 B12 B9 37.9(4)
B3 B7 B12 B9 0.5(5)
C2 B7 B12 B10 1.8(5)
B11 B7 B12 B10 -37.5(4)
B8 B7 B12 B10 100.8(5)
B3 B7 B12 B10 63.4(5)
B7 B8 B12 B11 -37.2(4)
B3 B8 B12 B11 0.5(6)
B4 B8 B12 B11 63.7(5)
B9 B8 B12 B11 100.3(5)
B3 B8 B12 B7 37.7(4)
B4 B8 B12 B7 100.9(4)
B9 B8 B12 B7 137.5(4)
B7 B8 B12 B9 -137.5(4)
B3 B8 B12 B9 -99.8(4)
B4 B8 B12 B9 -36.7(4)
B7 B8 B12 B10 -100.1(4)
B3 B8 B12 B10 -62.3(5)
B4 B8 B12 B10 0.8(5)
B9 B8 B12 B10 37.5(4)
B5 B9 B12 B11 0.4(6)
B4 B9 B12 B11 -63.6(5)
B10 B9 B12 B11 36.9(4)
B8 B9 B12 B11 -100.9(4)
B5 B9 B12 B7 63.5(5)
B4 B9 B12 B7 -0.5(6)
B10 B9 B12 B7 100.0(4)
B8 B9 B12 B7 -37.8(4)
B5 B9 B12 B8 101.3(5)
B4 B9 B12 B8 37.3(4)
B10 B9 B12 B8 137.8(4)
B5 B9 B12 B10 -36.5(4)
B4 B9 B12 B10 -100.5(5)
B8 B9 B12 B10 -137.8(4)
B5 B10 B12 B11 -101.9(5)
B6 B10 B12 B11 -37.9(4)
B9 B10 B12 B11 -138.4(4)
B5 B10 B12 B7 -64.3(5)
B11 B10 B12 B7 37.6(4)
B6 B10 B12 B7 -0.3(6)
B9 B10 B12 B7 -100.8(5)
B5 B10 B12 B8 -1.2(6)
B11 B10 B12 B8 100.7(4)
B6 B10 B12 B8 62.9(5)
B9 B10 B12 B8 -37.7(4)
B5 B10 B12 B9 36.5(4)
B11 B10 B12 B9 138.4(4)
B6 B10 B12 B9 100.5(5)
B14 C17 B13 C18 136.6(4)
B16 C17 B13 C18 32.4(4)
B15 C17 B13 C18 100.4(4)
Si2 C17 B13 C18 -106.5(3)
C18 C17 B13 B14 -136.6(4)
B16 C17 B13 B14 -104.2(4)
B15 C17 B13 B14 -36.2(4)
Si2 C17 B13 B14 116.9(4)
C18 C17 B13 B18 -97.9(4)
B14 C17 B13 B18 38.7(4)
B16 C17 B13 B18 -65.5(5)
B15 C17 B13 B18 2.5(5)
Si2 C17 B13 B18 155.7(3)
C18 C17 B13 B17 -35.3(3)
B14 C17 B13 B17 101.3(4)
B16 C17 B13 B17 -2.9(5)
B15 C17 B13 B17 65.1(5)
Si2 C17 B13 B17 -141.7(3)
B21 C18 B13 C17 -102.0(4)
B17 C18 B13 C17 -139.1(4)
B16 C18 B13 C17 -32.9(4)
P2 C18 B13 C17 102.7(3)
C17 C18 B13 B14 37.4(3)
B21 C18 B13 B14 -64.6(5)
B17 C18 B13 B14 -101.7(4)
B16 C18 B13 B14 4.5(5)
P2 C18 B13 B14 140.1(3)
C17 C18 B13 B18 100.2(4)
B21 C18 B13 B18 -1.8(5)
B17 C18 B13 B18 -38.8(4)
B16 C18 B13 B18 67.3(5)
P2 C18 B13 B18 -157.1(3)
C17 C18 B13 B17 139.1(4)
B21 C18 B13 B17 37.1(4)
B16 C18 B13 B17 106.2(4)
P2 C18 B13 B17 -118.2(4)
C18 C17 B14 B15 -102.1(4)
B13 C17 B14 B15 -141.6(4)
B16 C17 B14 B15 -37.1(4)
Si2 C17 B14 B15 113.5(4)
C18 C17 B14 B13 39.5(4)
B16 C17 B14 B13 104.5(4)
B15 C17 B14 B13 141.6(4)
Si2 C17 B14 B13 -105.0(4)
C18 C17 B14 B19 -63.0(5)
B13 C17 B14 B19 -102.5(5)
B16 C17 B14 B19 2.0(5)
B15 C17 B14 B19 39.1(4)
Si2 C17 B14 B19 152.5(4)
C18 C17 B14 B18 0.8(5)
B13 C17 B14 B18 -38.7(4)
B16 C17 B14 B18 65.8(5)
B15 C17 B14 B18 102.9(5)
Si2 C17 B14 B18 -143.7(4)
C18 B13 B14 C17 -37.3(3)
B18 B13 B14 C17 -136.4(4)
B17 B13 B14 C17 -98.0(4)
C17 B13 B14 B15 34.7(4)
C18 B13 B14 B15 -2.5(5)
B18 B13 B14 B15 -101.7(5)
B17 B13 B14 B15 -63.3(5)
C17 B13 B14 B19 98.9(4)
C18 B13 B14 B19 61.6(5)
B18 B13 B14 B19 -37.5(4)
B17 B13 B14 B19 0.9(5)
C17 B13 B14 B18 136.4(4)
C18 B13 B14 B18 99.1(4)
B17 B13 B14 B18 38.4(4)
C18 C17 B15 B14 102.0(4)
B13 C17 B15 B14 36.4(4)
B16 C17 B15 B14 140.9(4)
Si2 C17 B15 B14 -114.7(4)
C18 C17 B15 B19 63.2(5)
B14 C17 B15 B19 -38.8(4)
B13 C17 B15 B19 -2.4(5)
B16 C17 B15 B19 102.1(4)
Si2 C17 B15 B19 -153.5(4)
C18 C17 B15 B20 -0.4(5)
B14 C17 B15 B20 -102.4(4)
B13 C17 B15 B20 -66.0(5)
B16 C17 B15 B20 38.5(4)
Si2 C17 B15 B20 142.9(4)
C18 C17 B15 B16 -38.9(3)
B14 C17 B15 B16 -140.9(4)
B13 C17 B15 B16 -104.6(4)
Si2 C17 B15 B16 104.4(4)
B13 B14 B15 C17 -34.5(4)
B19 B14 B15 C17 -136.0(4)
B18 B14 B15 C17 -98.7(4)
C17 B14 B15 B19 136.0(4)
B13 B14 B15 B19 101.4(5)
B18 B14 B15 B19 37.3(4)
C17 B14 B15 B20 97.3(4)
B13 B14 B15 B20 62.7(5)
B19 B14 B15 B20 -38.7(4)
B18 B14 B15 B20 -1.4(5)
C17 B14 B15 B16 34.4(4)
B13 B14 B15 B16 -0.1(5)
B19 B14 B15 B16 -101.6(4)
B18 B14 B15 B16 -64.3(5)
B21 C18 B16 C17 139.4(4)
B17 C18 B16 C17 102.1(4)
B13 C18 B16 C17 32.7(4)
P2 C18 B16 C17 -102.9(3)
C17 C18 B16 B20 -99.5(4)
B21 C18 B16 B20 39.9(4)
B17 C18 B16 B20 2.6(5)
B13 C18 B16 B20 -66.8(5)
P2 C18 B16 B20 157.6(3)
C17 C18 B16 B21 -139.4(4)
B17 C18 B16 B21 -37.3(4)
B13 C18 B16 B21 -106.7(4)
P2 C18 B16 B21 117.8(4)
C17 C18 B16 B15 -37.3(3)
B21 C18 B16 B15 102.1(4)
B17 C18 B16 B15 64.8(5)
B13 C18 B16 B15 -4.6(5)
P2 C18 B16 B15 -140.2(3)
B14 C17 B16 C18 -100.1(4)
B13 C17 B16 C18 -32.6(4)
B15 C17 B16 C18 -137.0(4)
Si2 C17 B16 C18 106.6(3)
C18 C17 B16 B20 98.3(4)
B14 C17 B16 B20 -1.9(5)
B13 C17 B16 B20 65.7(5)
B15 C17 B16 B20 -38.7(4)
Si2 C17 B16 B20 -155.1(3)
C18 C17 B16 B21 35.3(3)
B14 C17 B16 B21 -64.9(5)
B13 C17 B16 B21 2.7(5)
B15 C17 B16 B21 -101.7(4)
Si2 C17 B16 B21 141.9(3)
C18 C17 B16 B15 137.0(4)
B14 C17 B16 B15 36.8(4)
B13 C17 B16 B15 104.4(4)
Si2 C17 B16 B15 -116.4(4)
C17 B15 B16 C18 37.0(3)
B14 B15 B16 C18 2.7(5)
B19 B15 B16 C18 -60.8(5)
B20 B15 B16 C18 -98.9(4)
B14 B15 B16 C17 -34.3(4)
B19 B15 B16 C17 -97.8(4)
B20 B15 B16 C17 -135.9(4)
C17 B15 B16 B20 135.9(4)
B14 B15 B16 B20 101.6(5)
B19 B15 B16 B20 38.1(4)
C17 B15 B16 B21 98.2(4)
B14 B15 B16 B21 63.9(5)
B19 B15 B16 B21 0.4(5)
B20 B15 B16 B21 -37.7(4)
C17 C18 B17 B22 64.0(5)
B21 C18 B17 B22 -40.2(4)
B16 C18 B17 B22 -3.0(5)
B13 C18 B17 B22 101.8(4)
P2 C18 B17 B22 -155.2(3)
C17 C18 B17 B21 104.2(4)
B16 C18 B17 B21 37.1(4)
B13 C18 B17 B21 142.0(4)
P2 C18 B17 B21 -115.0(4)
C17 C18 B17 B18 1.0(5)
B21 C18 B17 B18 -103.2(4)
B16 C18 B17 B18 -66.0(5)
B13 C18 B17 B18 38.8(4)
P2 C18 B17 B18 141.8(4)
C17 C18 B17 B13 -37.8(4)
B21 C18 B17 B13 -142.0(4)
B16 C18 B17 B13 -104.8(4)
P2 C18 B17 B13 103.0(4)
C17 B13 B17 C18 35.4(3)
B14 B13 B17 C18 96.9(4)
B18 B13 B17 C18 135.6(4)
C17 B13 B17 B22 -62.0(5)
C18 B13 B17 B22 -97.4(4)
B14 B13 B17 B22 -0.4(5)
B18 B13 B17 B22 38.2(4)
C17 B13 B17 B21 1.9(5)
C18 B13 B17 B21 -33.4(4)
B14 B13 B17 B21 63.5(5)
B18 B13 B17 B21 102.1(4)
C17 B13 B17 B18 -100.2(4)
C18 B13 B17 B18 -135.6(4)
B14 B13 B17 B18 -38.7(4)
C17 B13 B18 B17 98.9(4)
C18 B13 B18 B17 38.0(3)
B14 B13 B18 B17 136.8(4)
C17 B13 B18 B14 -37.9(4)
C18 B13 B18 B14 -98.8(4)
B17 B13 B18 B14 -136.8(4)
C17 B13 B18 B22 61.0(5)
C18 B13 B18 B22 0.1(5)
B14 B13 B18 B22 98.9(5)
B17 B13 B18 B22 -37.9(4)
C17 B13 B18 B19 -1.5(5)
C18 B13 B18 B19 -62.4(5)
B14 B13 B18 B19 36.4(4)
B17 B13 B18 B19 -100.4(5)
C18 B17 B18 B13 -38.5(3)
B22 B17 B18 B13 -137.4(4)
B21 B17 B18 B13 -99.9(4)
C18 B17 B18 B14 -0.5(5)
B22 B17 B18 B14 -99.4(5)
B21 B17 B18 B14 -61.9(5)
B13 B17 B18 B14 38.0(4)
C18 B17 B18 B22 98.9(4)
B21 B17 B18 B22 37.5(4)
B13 B17 B18 B22 137.4(4)
C18 B17 B18 B19 61.9(5)
B22 B17 B18 B19 -37.0(4)
B21 B17 B18 B19 0.5(5)
B13 B17 B18 B19 100.4(4)
C17 B14 B18 B13 38.3(4)
B15 B14 B18 B13 101.7(4)
B19 B14 B18 B13 138.7(4)
C17 B14 B18 B17 -0.2(5)
B15 B14 B18 B17 63.1(5)
B13 B14 B18 B17 -38.5(4)
B19 B14 B18 B17 100.2(5)
C17 B14 B18 B22 -62.9(5)
B15 B14 B18 B22 0.5(5)
B13 B14 B18 B22 -101.2(4)
B19 B14 B18 B22 37.5(4)
C17 B14 B18 B19 -100.4(4)
B15 B14 B18 B19 -37.0(4)
B13 B14 B18 B19 -138.7(4)
C17 B14 B19 B15 -39.0(4)
B13 B14 B19 B15 -101.8(4)
B18 B14 B19 B15 -139.0(4)
C17 B14 B19 B22 61.9(5)
B15 B14 B19 B22 100.8(5)
B13 B14 B19 B22 -0.9(5)
B18 B14 B19 B22 -38.2(4)
C17 B14 B19 B18 100.1(4)
B15 B14 B19 B18 139.0(4)
B13 B14 B19 B18 37.3(4)
C17 B14 B19 B20 -1.2(5)
B15 B14 B19 B20 37.7(4)
B13 B14 B19 B20 -64.1(5)
B18 B14 B19 B20 -101.3(5)
C17 B15 B19 B14 38.0(4)
B20 B15 B19 B14 137.3(4)
B16 B15 B19 B14 99.8(4)
C17 B15 B19 B22 -62.3(5)
B14 B15 B19 B22 -100.3(5)
B20 B15 B19 B22 36.9(4)
B16 B15 B19 B22 -0.5(6)
C17 B15 B19 B18 1.4(6)
B14 B15 B19 B18 -36.6(4)
B20 B15 B19 B18 100.6(5)
B16 B15 B19 B18 63.2(5)
C17 B15 B19 B20 -99.3(4)
B14 B15 B19 B20 -137.3(4)
B16 B15 B19 B20 -37.4(4)
B13 B18 B19 B14 -36.5(4)
B17 B18 B19 B14 -100.1(4)
B22 B18 B19 B14 -137.2(4)
B13 B18 B19 B15 0.1(6)
B17 B18 B19 B15 -63.5(5)
B14 B18 B19 B15 36.5(4)
B22 B18 B19 B15 -100.7(5)
B13 B18 B19 B22 100.8(5)
B17 B18 B19 B22 37.2(4)
B14 B18 B19 B22 137.2(4)
B13 B18 B19 B20 63.1(5)
B17 B18 B19 B20 -0.5(5)
B14 B18 B19 B20 99.5(4)
B22 B18 B19 B20 -37.7(4)
C18 B16 B20 B15 99.1(4)
C17 B16 B20 B15 38.3(4)
B21 B16 B20 B15 138.0(4)
C18 B16 B20 B21 -39.0(4)
C17 B16 B20 B21 -99.7(4)
B15 B16 B20 B21 -138.0(4)
C18 B16 B20 B22 -1.0(6)
C17 B16 B20 B22 -61.8(5)
B21 B16 B20 B22 37.9(4)
B15 B16 B20 B22 -100.1(5)
C18 B16 B20 B19 61.8(5)
C17 B16 B20 B19 1.0(5)
B21 B16 B20 B19 100.7(5)
B15 B16 B20 B19 -37.3(4)
C17 B15 B20 B16 -38.2(4)
B14 B15 B20 B16 -99.6(4)
B19 B15 B20 B16 -137.9(4)
C17 B15 B20 B21 -0.6(5)
B14 B15 B20 B21 -62.0(5)
B19 B15 B20 B21 -100.3(5)
B16 B15 B20 B21 37.6(4)
C17 B15 B20 B22 63.2(5)
B14 B15 B20 B22 1.8(5)
B19 B15 B20 B22 -36.5(4)
B16 B15 B20 B22 101.4(4)
C17 B15 B20 B19 99.7(4)
B14 B15 B20 B19 38.3(4)
B16 B15 B20 B19 137.9(4)
B14 B19 B20 B16 0.1(6)
B15 B19 B20 B16 37.9(4)
B22 B19 B20 B16 -100.8(5)
B18 B19 B20 B16 -63.0(5)
B14 B19 B20 B15 -37.7(4)
B22 B19 B20 B15 -138.7(4)
B18 B19 B20 B15 -100.9(5)
B14 B19 B20 B21 63.5(5)
B15 B19 B20 B21 101.2(4)
B22 B19 B20 B21 -37.4(4)
B18 B19 B20 B21 0.4(5)
B14 B19 B20 B22 100.9(5)
B15 B19 B20 B22 138.7(4)
B18 B19 B20 B22 37.8(4)
C17 C18 B21 B16 37.9(4)
B17 C18 B21 B16 141.6(4)
B13 C18 B21 B16 104.5(4)
P2 C18 B21 B16 -102.9(4)
C17 C18 B21 B17 -103.6(4)
B16 C18 B21 B17 -141.6(4)
B13 C18 B21 B17 -37.1(4)
P2 C18 B21 B17 115.5(4)
C17 C18 B21 B20 -1.6(5)
B17 C18 B21 B20 102.0(4)
B16 C18 B21 B20 -39.6(4)
B13 C18 B21 B20 64.9(5)
P2 C18 B21 B20 -142.5(4)
C17 C18 B21 B22 -63.9(5)
B17 C18 B21 B22 39.7(4)
B16 C18 B21 B22 -101.9(4)
B13 C18 B21 B22 2.6(5)
P2 C18 B21 B22 155.2(3)
C17 B16 B21 C18 -35.2(3)
B20 B16 B21 C18 -134.6(4)
B15 B16 B21 C18 -97.1(4)
C18 B16 B21 B17 33.9(3)
C17 B16 B21 B17 -1.3(5)
B20 B16 B21 B17 -100.6(5)
B15 B16 B21 B17 -63.2(5)
C18 B16 B21 B20 134.6(4)
C17 B16 B21 B20 99.3(4)
B15 B16 B21 B20 37.4(4)
C18 B16 B21 B22 97.0(4)
C17 B16 B21 B22 61.7(5)
B20 B16 B21 B22 -37.6(4)
B15 B16 B21 B22 -0.2(5)
B22 B17 B21 C18 134.3(4)
B18 B17 B21 C18 96.9(4)
B13 B17 B21 C18 33.7(4)
C18 B17 B21 B16 -34.1(3)
B22 B17 B21 B16 100.3(5)
B18 B17 B21 B16 62.8(5)
B13 B17 B21 B16 -0.4(5)
C18 B17 B21 B20 -97.1(4)
B22 B17 B21 B20 37.2(4)
B18 B17 B21 B20 -0.2(5)
B13 B17 B21 B20 -63.5(5)
C18 B17 B21 B22 -134.3(4)
B18 B17 B21 B22 -37.4(4)
B13 B17 B21 B22 -100.7(4)
B16 B20 B21 C18 39.3(4)
B15 B20 B21 C18 1.4(5)
B22 B20 B21 C18 -98.5(4)
B19 B20 B21 C18 -61.5(5)
B15 B20 B21 B16 -37.9(4)
B22 B20 B21 B16 -137.8(4)
B19 B20 B21 B16 -100.8(4)
B16 B20 B21 B17 100.7(4)
B15 B20 B21 B17 62.8(5)
B22 B20 B21 B17 -37.1(4)
B19 B20 B21 B17 -0.1(5)
B16 B20 B21 B22 137.8(4)
B15 B20 B21 B22 99.9(5)
B19 B20 B21 B22 37.0(4)
B14 B19 B22 B17 0.7(6)
B15 B19 B22 B17 63.6(5)
B18 B19 B22 B17 -37.4(4)
B20 B19 B22 B17 100.4(4)
B14 B19 B22 B20 -99.7(4)
B15 B19 B22 B20 -36.8(4)
B18 B19 B22 B20 -137.8(4)
B14 B19 B22 B18 38.1(4)
B15 B19 B22 B18 101.0(5)
B20 B19 B22 B18 137.8(4)
B14 B19 B22 B21 -62.6(5)
B15 B19 B22 B21 0.4(6)
B18 B19 B22 B21 -100.6(4)
B20 B19 B22 B21 37.2(4)
C18 B17 B22 B19 -61.8(5)
B21 B17 B22 B19 -101.0(5)
B18 B17 B22 B19 37.7(4)
B13 B17 B22 B19 -0.1(5)
C18 B17 B22 B20 2.2(5)
B21 B17 B22 B20 -37.0(4)
B18 B17 B22 B20 101.7(5)
B13 B17 B22 B20 63.9(5)
C18 B17 B22 B18 -99.5(4)
B21 B17 B22 B18 -138.7(4)
B13 B17 B22 B18 -37.8(4)
C18 B17 B22 B21 39.1(4)
B18 B17 B22 B21 138.7(4)
B13 B17 B22 B21 100.9(4)
B16 B20 B22 B19 100.6(5)
B15 B20 B22 B19 36.5(4)
B21 B20 B22 B19 138.3(4)
B16 B20 B22 B17 -0.7(6)
B15 B20 B22 B17 -64.7(5)
B21 B20 B22 B17 37.0(4)
B19 B20 B22 B17 -101.3(5)
B16 B20 B22 B18 62.5(6)
B15 B20 B22 B18 -1.5(6)
B21 B20 B22 B18 100.2(5)
B19 B20 B22 B18 -38.0(4)
B16 B20 B22 B21 -37.7(4)
B15 B20 B22 B21 -101.7(4)
B19 B20 B22 B21 -138.3(4)
B13 B18 B22 B19 -99.9(4)
B17 B18 B22 B19 -138.1(4)
B14 B18 B22 B19 -37.5(4)
B13 B18 B22 B17 38.2(4)
B14 B18 B22 B17 100.6(4)
B19 B18 B22 B17 138.1(4)
B13 B18 B22 B20 -61.7(5)
B17 B18 B22 B20 -99.9(4)
B14 B18 B22 B20 0.6(6)
B19 B18 B22 B20 38.1(4)
B13 B18 B22 B21 1.4(6)
B17 B18 B22 B21 -36.8(4)
B14 B18 B22 B21 63.8(5)
B19 B18 B22 B21 101.3(5)
C18 B21 B22 B19 61.5(5)
B16 B21 B22 B19 -0.1(5)
B17 B21 B22 B19 100.7(5)
B20 B21 B22 B19 -37.6(4)
C18 B21 B22 B17 -39.2(4)
B16 B21 B22 B17 -100.9(4)
B20 B21 B22 B17 -138.4(4)
C18 B21 B22 B20 99.2(4)
B16 B21 B22 B20 37.5(4)
B17 B21 B22 B20 138.4(4)
C18 B21 B22 B18 -2.4(5)
B16 B21 B22 B18 -64.0(5)
B17 B21 B22 B18 36.8(4)
B20 B21 B22 B18 -101.5(5)
